data_4072653
loop_
_publ_author_name
'Baber, R. Angharad'
'Haddow, Mairi F.'
'Middleton, Ann J.'
'Orpen, A. Guy'
'Pringle, Paul G.'
'Haynes, Anthony'
'Williams, Gary L.'
'Papp, Rainer'

_publ_section_title
;
 Ligand Stereoelectronic Effects in Complexes of Phospholanes,
 Phosphinanes, and Phosphepanes and Their Implications for
 Hydroformylation Catalysis
;
_journal_issue 3
_journal_name_full Organometallics
_journal_page_first 713
_journal_paper_doi 10.1021/om060912v
_journal_volume 26
_journal_year 2007
_chemical_formula_moiety 'C24 H34 I2 P2 Pt'
_chemical_formula_sum 'C24 H34 I2 P2 Pt'
_chemical_formula_weight 833.34
_chemical_name_systematic
;
 ?
;
_space_group_IT_number 61
_symmetry_cell_setting orthorhombic
_symmetry_space_group_name_Hall '-P 2ac 2ab'
_symmetry_space_group_name_H-M 'P b c a'
_atom_sites_solution_hydrogens geom
_atom_sites_solution_primary direct
_atom_sites_solution_secondary difmap
_audit_creation_method SHELXL-97
_cell_angle_alpha 90.00
_cell_angle_beta 90.00
_cell_angle_gamma 90.00
_cell_formula_units_Z 8
_cell_length_a 9.1251(10)
_cell_length_b 16.8748(18)
_cell_length_c 33.956(4)
_cell_measurement_reflns_used 10416
_cell_measurement_temperature 173(2)
_cell_measurement_theta_max 27.509
_cell_measurement_theta_min 2.399
_cell_volume 5228.7(10)
_computing_cell_refinement 'Bruker SMART V5.054 (Bruker, 1998)'
_computing_data_collection 'Bruker SMART V5.054 (Bruker, 1998)'
_computing_data_reduction 'Bruker SAINT V6.02 (Bruker, 1999)'
_computing_molecular_graphics 'Bruker SHELXTL V6.14 (Bruker AXS, 2003)'
_computing_publication_material 'Bruker SHELXTL V6.14 (Bruker AXS, 2003)'
_computing_structure_refinement 'SHELXL V6.12 (Bruker 2001)'
_computing_structure_solution 'SHELXS V6.12 (Bruker 2001)'
_diffrn_ambient_temperature 173(2)
_diffrn_detector_area_resol_mean 8.2
_diffrn_measured_fraction_theta_full 1.000
_diffrn_measured_fraction_theta_max 1.000
_diffrn_measurement_device_type 'CCD area detector'
_diffrn_measurement_method 'omega scans'
_diffrn_radiation_monochromator graphite
_diffrn_radiation_source 'fine-focus sealed tube'
_diffrn_radiation_type MoK\a
_diffrn_radiation_wavelength 0.71073
_diffrn_reflns_av_R_equivalents 0.0622
_diffrn_reflns_av_sigmaI/netI 0.0479
_diffrn_reflns_limit_h_max 11
_diffrn_reflns_limit_h_min -11
_diffrn_reflns_limit_k_max 21
_diffrn_reflns_limit_k_min -19
_diffrn_reflns_limit_l_max 30
_diffrn_reflns_limit_l_min -44
_diffrn_reflns_number 32046
_diffrn_reflns_theta_full 27.48
_diffrn_reflns_theta_max 27.48
_diffrn_reflns_theta_min 1.20
_diffrn_standards_decay_% 0
_diffrn_standards_number 0
_exptl_absorpt_coefficient_mu 7.861
_exptl_absorpt_correction_T_max 0.860000
_exptl_absorpt_correction_T_min 0.072500
_exptl_absorpt_correction_type multi-scan
_exptl_absorpt_process_details 'SADABS V2.10 (Bruker, 2003)'
_exptl_crystal_colour yellow
_exptl_crystal_density_diffrn 2.117
_exptl_crystal_density_method 'not measured'
_exptl_crystal_description plate
_exptl_crystal_F_000 3136
_exptl_crystal_size_max 0.36
_exptl_crystal_size_mid 0.28
_exptl_crystal_size_min 0.02
_refine_diff_density_max 1.735
_refine_diff_density_min -2.872
_refine_diff_density_rms 0.232
_refine_ls_extinction_method none
_refine_ls_goodness_of_fit_ref 1.105
_refine_ls_hydrogen_treatment constr
_refine_ls_matrix_type full
_refine_ls_number_parameters 262
_refine_ls_number_reflns 5991
_refine_ls_number_restraints 0
_refine_ls_restrained_S_all 1.105
_refine_ls_R_factor_all 0.0669
_refine_ls_R_factor_gt 0.0446
_refine_ls_shift/su_max 0.001
_refine_ls_shift/su_mean 0.000
_refine_ls_structure_factor_coef Fsqd
_refine_ls_weighting_details 'calc w=1/[\s^2^(Fo^2^)+(0.0359P)^2^+40.7823P] where P=(Fo^2^+2Fc^2^)/3'
_refine_ls_weighting_scheme calc
_refine_ls_wR_factor_gt 0.0924
_refine_ls_wR_factor_ref 0.1007
_reflns_number_gt 4585
_reflns_number_total 5991
_reflns_threshold_expression >2sigma(I)
_cod_data_source_file om060912vsi20061106_014644.cif
_cod_data_source_block 4a7_ajm223ysad
_cod_database_code 4072653

loop_
_symmetry_equiv_pos_as_xyz
'x, y, z'
'-x+1/2, -y, z+1/2'
'-x, y+1/2, -z+1/2'
'x+1/2, -y+1/2, -z'
'-x, -y, -z'
'x-1/2, y, -z-1/2'
'x, -y-1/2, z-1/2'
'-x-1/2, y-1/2, z'

loop_
_atom_site_label
_atom_site_type_symbol
_atom_site_fract_x
_atom_site_fract_y
_atom_site_fract_z
_atom_site_U_iso_or_equiv
_atom_site_adp_type
_atom_site_occupancy
_atom_site_symmetry_multiplicity
_atom_site_calc_flag
_atom_site_refinement_flags
Pt1 Pt 0.98306(3) 0.646552(16) 0.130727(9) 0.01660(8) Uani 1 1 d .
I1 I 0.75732(6) 0.73730(3) 0.115251(17) 0.02558(13) Uani 1 1 d .
I2 I 1.21029(5) 0.55253(3) 0.13450(2) 0.03358(16) Uani 1 1 d .
P1 P 0.8211(2) 0.54155(11) 0.13866(6) 0.0188(4) Uani 1 1 d .
P2 P 1.1330(2) 0.75671(11) 0.12311(6) 0.0184(4) Uani 1 1 d .
C1 C 0.8818(9) 0.4517(4) 0.1640(3) 0.0256(18) Uani 1 1 d .
H1A H 0.8003 0.4131 0.1630 0.031 Uiso 1 1 calc R
H1B H 0.9638 0.4289 0.1486 0.031 Uiso 1 1 calc R
C2 C 0.9318(10) 0.4578(5) 0.2067(3) 0.035(2) Uani 1 1 d .
H2A H 0.9583 0.4041 0.2160 0.042 Uiso 1 1 calc R
H2B H 1.0215 0.4907 0.2076 0.042 Uiso 1 1 calc R
C3 C 0.8188(10) 0.4931(5) 0.2354(3) 0.036(2) Uani 1 1 d .
H3A H 0.8516 0.4828 0.2627 0.043 Uiso 1 1 calc R
H3B H 0.7239 0.4657 0.2316 0.043 Uiso 1 1 calc R
C4 C 0.7954(11) 0.5820(5) 0.2303(3) 0.036(2) Uani 1 1 d .
H4A H 0.8864 0.6052 0.2194 0.043 Uiso 1 1 calc R
H4B H 0.7797 0.6057 0.2566 0.043 Uiso 1 1 calc R
C5 C 0.6665(10) 0.6065(5) 0.2035(3) 0.033(2) Uani 1 1 d .
H5A H 0.5746 0.5995 0.2186 0.040 Uiso 1 1 calc R
H5B H 0.6763 0.6638 0.1978 0.040 Uiso 1 1 calc R
C6 C 0.6499(8) 0.5622(5) 0.1639(3) 0.0268(19) Uani 1 1 d .
H6A H 0.5869 0.5942 0.1463 0.032 Uiso 1 1 calc R
H6B H 0.5988 0.5113 0.1688 0.032 Uiso 1 1 calc R
C7 C 0.7682(9) 0.5004(4) 0.0913(3) 0.0240(18) Uani 1 1 d .
C8 C 0.6218(9) 0.4944(5) 0.0787(3) 0.035(2) Uani 1 1 d .
H8 H 0.5455 0.5152 0.0947 0.042 Uiso 1 1 calc R
C9 C 0.5884(12) 0.4589(7) 0.0436(3) 0.048(3) Uani 1 1 d .
H9 H 0.4888 0.4549 0.0357 0.058 Uiso 1 1 calc R
C10 C 0.6952(13) 0.4291(6) 0.0198(3) 0.049(3) Uani 1 1 d .
H10 H 0.6698 0.4033 -0.0041 0.059 Uiso 1 1 calc R
C11 C 0.8413(12) 0.4368(6) 0.0305(3) 0.047(3) Uani 1 1 d .
H11 H 0.9164 0.4173 0.0137 0.057 Uiso 1 1 calc R
C12 C 0.8770(10) 0.4727(6) 0.0657(3) 0.038(2) Uani 1 1 d .
H12 H 0.9772 0.4787 0.0727 0.046 Uiso 1 1 calc R
C13 C 1.0643(9) 0.8462(4) 0.1474(3) 0.0249(18) Uani 1 1 d .
H13A H 1.1434 0.8864 0.1478 0.030 Uiso 1 1 calc R
H13B H 0.9824 0.8680 0.1316 0.030 Uiso 1 1 calc R
C14 C 1.0102(8) 0.8326(5) 0.1900(2) 0.0251(17) Uani 1 1 d .
H14A H 1.0054 0.8846 0.2035 0.030 Uiso 1 1 calc R
H14B H 0.9093 0.8112 0.1889 0.030 Uiso 1 1 calc R
C15 C 1.1037(10) 0.7769(5) 0.2150(3) 0.031(2) Uani 1 1 d .
H15A H 1.0850 0.7218 0.2062 0.037 Uiso 1 1 calc R
H15B H 1.0713 0.7810 0.2427 0.037 Uiso 1 1 calc R
C16 C 1.2698(9) 0.7923(5) 0.2133(3) 0.033(2) Uani 1 1 d .
H16A H 1.3116 0.7839 0.2399 0.040 Uiso 1 1 calc R
H16B H 1.2864 0.8484 0.2060 0.040 Uiso 1 1 calc R
C17 C 1.3517(9) 0.7392(6) 0.1839(3) 0.033(2) Uani 1 1 d .
H17A H 1.4582 0.7459 0.1884 0.039 Uiso 1 1 calc R
H17B H 1.3274 0.6833 0.1900 0.039 Uiso 1 1 calc R
C18 C 1.3216(8) 0.7532(5) 0.1402(3) 0.0258(19) Uani 1 1 d .
H18A H 1.3721 0.7109 0.1253 0.031 Uiso 1 1 calc R
H18B H 1.3686 0.8039 0.1329 0.031 Uiso 1 1 calc R
C19 C 1.1559(9) 0.7865(5) 0.0720(3) 0.0249(18) Uani 1 1 d .
C20 C 1.0886(12) 0.7460(5) 0.0410(3) 0.038(2) Uani 1 1 d .
H20 H 1.0273 0.7019 0.0466 0.046 Uiso 1 1 calc R
C21 C 1.1093(14) 0.7687(6) 0.0029(3) 0.052(3) Uani 1 1 d .
H21 H 1.0644 0.7398 -0.0179 0.063 Uiso 1 1 calc R
C22 C 1.1952(13) 0.8336(6) -0.0057(3) 0.047(3) Uani 1 1 d .
H22 H 1.2080 0.8497 -0.0323 0.057 Uiso 1 1 calc R
C23 C 1.2619(12) 0.8749(6) 0.0239(3) 0.047(3) Uani 1 1 d .
H23 H 1.3204 0.9198 0.0177 0.056 Uiso 1 1 calc R
C24 C 1.2450(9) 0.8518(5) 0.0628(3) 0.035(2) Uani 1 1 d .
H24 H 1.2934 0.8801 0.0832 0.042 Uiso 1 1 calc R

loop_
_atom_site_aniso_label
_atom_site_aniso_U_11
_atom_site_aniso_U_22
_atom_site_aniso_U_33
_atom_site_aniso_U_23
_atom_site_aniso_U_13
_atom_site_aniso_U_12
Pt1 0.01276(13) 0.01281(13) 0.02423(15) -0.00081(11) -0.00102(12) 0.00038(10)
I1 0.0195(2) 0.0190(2) 0.0382(3) 0.0000(2) -0.0070(2) 0.00394(19)
I2 0.0159(2) 0.0191(3) 0.0657(4) -0.0031(3) -0.0014(3) 0.00434(19)
P1 0.0167(9) 0.0151(9) 0.0247(11) 0.0034(8) -0.0025(8) -0.0020(7)
P2 0.0170(9) 0.0135(9) 0.0247(11) 0.0003(8) 0.0020(8) -0.0013(7)
C1 0.021(4) 0.013(4) 0.043(5) 0.004(3) 0.000(4) -0.001(3)
C2 0.030(5) 0.031(5) 0.044(6) 0.013(4) -0.006(4) 0.008(4)
C3 0.034(5) 0.038(5) 0.034(6) 0.007(4) -0.003(4) 0.005(4)
C4 0.044(6) 0.029(5) 0.034(5) -0.001(4) -0.006(4) 0.004(4)
C5 0.027(5) 0.032(5) 0.040(6) 0.007(4) 0.007(4) 0.006(4)
C6 0.013(4) 0.029(4) 0.039(5) 0.001(4) 0.003(3) 0.003(3)
C7 0.019(4) 0.019(4) 0.034(5) 0.006(3) -0.005(4) -0.008(3)
C8 0.018(4) 0.044(6) 0.042(6) 0.009(4) -0.006(4) -0.014(4)
C9 0.044(6) 0.070(8) 0.030(6) 0.005(5) -0.015(5) -0.020(6)
C10 0.069(8) 0.048(6) 0.030(6) -0.006(5) -0.013(5) -0.023(6)
C11 0.046(6) 0.040(6) 0.055(7) -0.015(5) -0.005(5) -0.001(5)
C12 0.029(5) 0.045(6) 0.040(6) -0.019(5) -0.003(4) 0.000(4)
C13 0.022(4) 0.010(3) 0.042(5) 0.003(3) 0.005(4) 0.001(3)
C14 0.021(4) 0.026(4) 0.028(4) -0.008(3) -0.002(4) -0.004(3)
C15 0.032(5) 0.036(5) 0.024(5) -0.003(4) 0.000(4) 0.002(4)
C16 0.025(5) 0.039(5) 0.036(5) -0.006(4) -0.008(4) 0.005(4)
C17 0.018(4) 0.041(5) 0.039(5) 0.000(4) -0.006(4) 0.000(4)
C18 0.012(4) 0.017(4) 0.048(6) 0.001(3) 0.005(3) 0.000(3)
C19 0.025(4) 0.020(4) 0.030(5) 0.003(3) 0.005(4) 0.002(3)
C20 0.055(6) 0.025(5) 0.034(5) -0.008(4) -0.001(5) 0.003(4)
C21 0.095(9) 0.039(6) 0.024(5) -0.004(4) 0.002(6) 0.009(6)
C22 0.069(7) 0.041(6) 0.033(6) 0.009(4) 0.023(5) 0.026(5)
C23 0.041(6) 0.041(6) 0.058(7) 0.016(5) 0.020(5) 0.003(5)
C24 0.025(4) 0.035(5) 0.045(6) 0.004(4) 0.002(4) -0.001(4)

loop_
_atom_type_symbol
_atom_type_description
_atom_type_scat_dispersion_real
_atom_type_scat_dispersion_imag
_atom_type_scat_source
C C 0.0033 0.0016 'International Tables Vol C Tables 4.2.6.8 and 6.1.1.4'
H H 0.0000 0.0000 'International Tables Vol C Tables 4.2.6.8 and 6.1.1.4'
P P 0.1023 0.0942 'International Tables Vol C Tables 4.2.6.8 and 6.1.1.4'
I I -0.4742 1.8119 'International Tables Vol C Tables 4.2.6.8 and 6.1.1.4'
Pt Pt -1.7033 8.3905 'International Tables Vol C Tables 4.2.6.8 and 6.1.1.4'

loop_
_geom_angle_atom_site_label_1
_geom_angle_atom_site_label_2
_geom_angle_atom_site_label_3
_geom_angle
_geom_angle_publ_flag
P1 Pt1 P2 176.54(7) ?
P1 Pt1 I2 92.06(5) ?
P2 Pt1 I2 91.38(5) ?
P1 Pt1 I1 88.22(5) ?
P2 Pt1 I1 88.45(5) ?
I2 Pt1 I1 171.20(2) ?
C6 P1 C1 101.4(4) yes
C6 P1 C7 105.2(4) yes
C1 P1 C7 100.4(4) yes
C6 P1 Pt1 117.1(3) ?
C1 P1 Pt1 119.6(3) ?
C7 P1 Pt1 111.0(3) ?
C18 P2 C13 102.0(4) ?
C18 P2 C19 101.9(4) ?
C13 P2 C19 104.0(4) ?
C18 P2 Pt1 119.7(3) ?
C13 P2 Pt1 114.1(3) ?
C19 P2 Pt1 113.2(3) ?
C2 C1 P1 118.9(6) ?
C2 C1 H1A 107.6 ?
P1 C1 H1A 107.6 ?
C2 C1 H1B 107.6 ?
P1 C1 H1B 107.6 ?
H1A C1 H1B 107.0 ?
C3 C2 C1 115.4(7) ?
C3 C2 H2A 108.4 ?
C1 C2 H2A 108.4 ?
C3 C2 H2B 108.4 ?
C1 C2 H2B 108.4 ?
H2A C2 H2B 107.5 ?
C2 C3 C4 113.8(8) ?
C2 C3 H3A 108.8 ?
C4 C3 H3A 108.8 ?
C2 C3 H3B 108.8 ?
C4 C3 H3B 108.8 ?
H3A C3 H3B 107.7 ?
C3 C4 C5 115.9(8) ?
C3 C4 H4A 108.3 ?
C5 C4 H4A 108.3 ?
C3 C4 H4B 108.3 ?
C5 C4 H4B 108.3 ?
H4A C4 H4B 107.4 ?
C6 C5 C4 117.2(7) ?
C6 C5 H5A 108.0 ?
C4 C5 H5A 108.0 ?
C6 C5 H5B 108.0 ?
C4 C5 H5B 108.0 ?
H5A C5 H5B 107.2 ?
C5 C6 P1 114.8(6) ?
C5 C6 H6A 108.6 ?
P1 C6 H6A 108.6 ?
C5 C6 H6B 108.6 ?
P1 C6 H6B 108.6 ?
H6A C6 H6B 107.5 ?
C12 C7 C8 117.5(8) ?
C12 C7 P1 119.2(6) ?
C8 C7 P1 123.3(7) ?
C9 C8 C7 120.5(10) ?
C9 C8 H8 119.7 ?
C7 C8 H8 119.7 ?
C10 C9 C8 121.3(10) ?
C10 C9 H9 119.3 ?
C8 C9 H9 119.3 ?
C9 C10 C11 119.7(10) ?
C9 C10 H10 120.2 ?
C11 C10 H10 120.2 ?
C12 C11 C10 119.8(10) ?
C12 C11 H11 120.1 ?
C10 C11 H11 120.1 ?
C11 C12 C7 121.1(9) ?
C11 C12 H12 119.5 ?
C7 C12 H12 119.5 ?
C14 C13 P2 114.1(5) ?
C14 C13 H13A 108.7 ?
P2 C13 H13A 108.7 ?
C14 C13 H13B 108.7 ?
P2 C13 H13B 108.7 ?
H13A C13 H13B 107.6 ?
C15 C14 C13 115.6(7) ?
C15 C14 H14A 108.4 ?
C13 C14 H14A 108.4 ?
C15 C14 H14B 108.4 ?
C13 C14 H14B 108.4 ?
H14A C14 H14B 107.4 ?
C14 C15 C16 115.2(7) ?
C14 C15 H15A 108.5 ?
C16 C15 H15A 108.5 ?
C14 C15 H15B 108.5 ?
C16 C15 H15B 108.5 ?
H15A C15 H15B 107.5 ?
C15 C16 C17 113.9(7) ?
C15 C16 H16A 108.8 ?
C17 C16 H16A 108.8 ?
C15 C16 H16B 108.8 ?
C17 C16 H16B 108.8 ?
H16A C16 H16B 107.7 ?
C18 C17 C16 116.9(7) ?
C18 C17 H17A 108.1 ?
C16 C17 H17A 108.1 ?
C18 C17 H17B 108.1 ?
C16 C17 H17B 108.1 ?
H17A C17 H17B 107.3 ?
C17 C18 P2 119.1(6) ?
C17 C18 H18A 107.5 ?
P2 C18 H18A 107.5 ?
C17 C18 H18B 107.5 ?
P2 C18 H18B 107.5 ?
H18A C18 H18B 107.0 ?
C20 C19 C24 118.1(8) ?
C20 C19 P2 122.3(7) ?
C24 C19 P2 119.7(7) ?
C21 C20 C19 121.1(10) ?
C21 C20 H20 119.4 ?
C19 C20 H20 119.4 ?
C20 C21 C22 120.1(11) ?
C20 C21 H21 119.9 ?
C22 C21 H21 119.9 ?
C23 C22 C21 120.4(10) ?
C23 C22 H22 119.8 ?
C21 C22 H22 119.8 ?
C22 C23 C24 120.5(10) ?
C22 C23 H23 119.8 ?
C24 C23 H23 119.8 ?
C23 C24 C19 119.8(9) ?
C23 C24 H24 120.1 ?
C19 C24 H24 120.1 ?

loop_
_geom_bond_atom_site_label_1
_geom_bond_atom_site_label_2
_geom_bond_distance
_geom_bond_publ_flag
Pt1 P1 2.3229(19) yes
Pt1 P2 2.3225(19) yes
Pt1 I2 2.6140(6) yes
Pt1 I1 2.6201(6) yes
P1 C6 1.816(8) yes
P1 C1 1.829(8) yes
P1 C7 1.818(9) yes
P2 C18 1.817(8) yes
P2 C13 1.832(8) yes
P2 C19 1.820(9) yes
C1 C2 1.523(13) ?
C1 H1A 0.9900 ?
C1 H1B 0.9900 ?
C2 C3 1.539(13) ?
C2 H2A 0.9900 ?
C2 H2B 0.9900 ?
C3 C4 1.525(12) ?
C3 H3A 0.9900 ?
C3 H3B 0.9900 ?
C4 C5 1.543(12) ?
C4 H4A 0.9900 ?
C4 H4B 0.9900 ?
C5 C6 1.547(13) ?
C5 H5A 0.9900 ?
C5 H5B 0.9900 ?
C6 H6A 0.9900 ?
C6 H6B 0.9900 ?
C7 C12 1.400(12) ?
C7 C8 1.406(11) ?
C8 C9 1.367(14) ?
C8 H8 0.9500 ?
C9 C10 1.364(15) ?
C9 H9 0.9500 ?
C10 C11 1.388(14) ?
C10 H10 0.9500 ?
C11 C12 1.378(13) ?
C11 H11 0.9500 ?
C12 H12 0.9500 ?
C13 C14 1.547(12) ?
C13 H13A 0.9900 ?
C13 H13B 0.9900 ?
C14 C15 1.526(12) ?
C14 H14A 0.9900 ?
C14 H14B 0.9900 ?
C15 C16 1.539(12) ?
C15 H15A 0.9900 ?
C15 H15B 0.9900 ?
C16 C17 1.535(12) ?
C16 H16A 0.9900 ?
C16 H16B 0.9900 ?
C17 C18 1.526(12) ?
C17 H17A 0.9900 ?
C17 H17B 0.9900 ?
C18 H18A 0.9900 ?
C18 H18B 0.9900 ?
C19 C20 1.397(12) ?
C19 C24 1.405(11) ?
C20 C21 1.363(14) ?
C20 H20 0.9500 ?
C21 C22 1.377(15) ?
C21 H21 0.9500 ?
C22 C23 1.365(15) ?
C22 H22 0.9500 ?
C23 C24 1.386(14) ?
C23 H23 0.9500 ?
C24 H24 0.9500 ?

loop_
_geom_torsion_atom_site_label_1
_geom_torsion_atom_site_label_2
_geom_torsion_atom_site_label_3
_geom_torsion_atom_site_label_4
_geom_torsion
I2 Pt1 P1 C6 148.6(3)
I1 Pt1 P1 C6 -40.2(3)
I2 Pt1 P1 C1 25.5(3)
I1 Pt1 P1 C1 -163.3(3)
I2 Pt1 P1 C7 -90.6(3)
I1 Pt1 P1 C7 80.6(3)
I2 Pt1 P2 C18 -23.1(3)
I1 Pt1 P2 C18 165.7(3)
I2 Pt1 P2 C13 -144.2(3)
I1 Pt1 P2 C13 44.6(3)
I2 Pt1 P2 C19 97.1(3)
I1 Pt1 P2 C19 -74.1(3)
C6 P1 C1 C2 -69.6(7)
C7 P1 C1 C2 -177.5(7)
Pt1 P1 C1 C2 61.0(7)
P1 C1 C2 C3 56.8(10)
C1 C2 C3 C4 -71.9(10)
C2 C3 C4 C5 94.6(10)
C3 C4 C5 C6 -45.2(12)
C4 C5 C6 P1 -39.7(10)
C1 P1 C6 C5 82.2(7)
C7 P1 C6 C5 -173.6(6)
Pt1 P1 C6 C5 -49.8(7)
C6 P1 C7 C12 -175.3(7)
C1 P1 C7 C12 -70.4(7)
Pt1 P1 C7 C12 57.1(7)
C6 P1 C7 C8 4.4(8)
C1 P1 C7 C8 109.3(7)
Pt1 P1 C7 C8 -123.2(6)
C12 C7 C8 C9 3.4(13)
P1 C7 C8 C9 -176.4(7)
C7 C8 C9 C10 -0.7(16)
C8 C9 C10 C11 -1.8(17)
C9 C10 C11 C12 1.5(17)
C10 C11 C12 C7 1.2(17)
C8 C7 C12 C11 -3.6(14)
P1 C7 C12 C11 176.1(8)
C18 P2 C13 C14 -84.4(6)
C19 P2 C13 C14 170.0(6)
Pt1 P2 C13 C14 46.1(6)
P2 C13 C14 C15 40.4(9)
C13 C14 C15 C16 46.9(10)
C14 C15 C16 C17 -96.9(9)
C15 C16 C17 C18 68.5(10)
C16 C17 C18 P2 -50.7(10)
C13 P2 C18 C17 65.9(7)
C19 P2 C18 C17 173.2(6)
Pt1 P2 C18 C17 -61.1(7)
C18 P2 C19 C20 130.0(7)
C13 P2 C19 C20 -124.3(7)
Pt1 P2 C19 C20 0.1(8)
C18 P2 C19 C24 -49.5(7)
C13 P2 C19 C24 56.2(7)
Pt1 P2 C19 C24 -179.4(6)
C24 C19 C20 C21 0.5(14)
P2 C19 C20 C21 -179.0(8)
C19 C20 C21 C22 -1.4(16)
C20 C21 C22 C23 0.9(17)
C21 C22 C23 C24 0.5(16)
C22 C23 C24 C19 -1.4(14)
C20 C19 C24 C23 0.9(13)
P2 C19 C24 C23 -179.6(7)
